data_7129087
loop_
_publ_author_name
'Leung, Peter Kam-Keung'
'Lee, Lawrence Cho-Cheung'
'Ip, Tiffany Ka-Yan'
'Liu, Hua-Wei'
'Yiu, Shek-Man'
'Lee, Nikki P.'
'Lo, Kenneth Kam-Wing'

_publ_section_title
;
 Luminescent rhenium(I) perfluorobiphenyl complexes as site-specific
 labels for peptides to afford photofunctional bioconjugates.
;
_journal_issue 85
_journal_name_full 'Chemical communications (Cambridge, England)'
_journal_page_first 11256
_journal_page_last 11259
_journal_paper_doi 10.1039/d1cc04740j
_journal_volume 57
_journal_year 2021
_chemical_formula_sum 'C41 H27 Cl2 F12 N4 O7 Re S2'
_chemical_formula_weight 1236.88
_space_group_crystal_system triclinic
_space_group_IT_number 2
_space_group_name_Hall '-P 1'
_space_group_name_H-M_alt 'P -1'
_atom_sites_solution_hydrogens geom
_audit_creation_method SHELXL-2016/6
_audit_update_record
;
2021-08-14 deposited with the CCDC.	2021-09-29 downloaded from the CCDC.
;
_cell_angle_alpha 116.793(4)
_cell_angle_beta 107.386(3)
_cell_angle_gamma 91.672(3)
_cell_formula_units_Z 2
_cell_length_a 11.2012(4)
_cell_length_b 15.0828(5)
_cell_length_c 15.7471(6)
_cell_measurement_reflns_used 10394
_cell_measurement_temperature 173(2)
_cell_measurement_theta_max 71.7060
_cell_measurement_theta_min 7.2030
_cell_volume 2223.96(17)
_computing_cell_refinement 'CrysAlisPro, Agilent Technologies'
_computing_data_collection 'CrysAlisPro, Agilent Technologies'
_computing_data_reduction 'CrysAlisPro, Agilent Technologies'
_computing_structure_refinement 'SHELXL-2016/6 (Sheldrick, 2016)'
_computing_structure_solution 'SHELXT-2014/5 (Sheldrick, 2014)'
_diffrn_ambient_temperature 173(2)
_diffrn_detector_area_resol_mean 16.1270
_diffrn_measured_fraction_theta_full 0.994
_diffrn_measured_fraction_theta_max 0.993
_diffrn_measurement_device_type 'Xcalibur, Sapphire3, Gemini ultra'
_diffrn_measurement_method '\w scans'
_diffrn_radiation_type CuK\a
_diffrn_radiation_wavelength 1.54178
_diffrn_reflns_av_R_equivalents 0.0263
_diffrn_reflns_av_unetI/netI 0.0319
_diffrn_reflns_Laue_measured_fraction_full 0.994
_diffrn_reflns_Laue_measured_fraction_max 0.993
_diffrn_reflns_limit_h_max 13
_diffrn_reflns_limit_h_min -8
_diffrn_reflns_limit_k_max 17
_diffrn_reflns_limit_k_min -18
_diffrn_reflns_limit_l_max 17
_diffrn_reflns_limit_l_min -18
_diffrn_reflns_number 15971
_diffrn_reflns_point_group_measured_fraction_full 0.994
_diffrn_reflns_point_group_measured_fraction_max 0.993
_diffrn_reflns_theta_full 67.679
_diffrn_reflns_theta_max 68.240
_diffrn_reflns_theta_min 3.356
_diffrn_source 'Enhance Ultra (Cu) X-ray Source'
_exptl_absorpt_coefficient_mu 8.284
_exptl_absorpt_correction_T_max 1.00000
_exptl_absorpt_correction_T_min 0.42015
_exptl_absorpt_correction_type multi-scan
_exptl_absorpt_process_details
;
CrysAlisPro, Agilent Technologies,
Version 1.171.37.35h (release 09-02-2015 CrysAlis171 .NET)
(compiled Feb  9 2015,16:26:32)
Empirical absorption correction using spherical harmonics,
 implemented in SCALE3 ABSPACK scaling algorithm.
;
_exptl_crystal_colour yellow
_exptl_crystal_density_diffrn 1.847
_exptl_crystal_description block
_exptl_crystal_F_000 1212
_exptl_crystal_size_max 0.62
_exptl_crystal_size_mid 0.31
_exptl_crystal_size_min 0.12
_refine_diff_density_max 1.729
_refine_diff_density_min -1.619
_refine_diff_density_rms 0.135
_refine_ls_extinction_method none
_refine_ls_goodness_of_fit_ref 1.068
_refine_ls_hydrogen_treatment constr
_refine_ls_matrix_type full
_refine_ls_number_parameters 626
_refine_ls_number_reflns 8089
_refine_ls_number_restraints 0
_refine_ls_restrained_S_all 1.068
_refine_ls_R_factor_all 0.0360
_refine_ls_R_factor_gt 0.0353
_refine_ls_shift/su_max 0.001
_refine_ls_shift/su_mean 0.000
_refine_ls_structure_factor_coef Fsqd
_refine_ls_weighting_details 'w=1/[\s^2^(Fo^2^)+(0.0539P)^2^+5.6819P] where P=(Fo^2^+2Fc^2^)/3'
_refine_ls_weighting_scheme calc
_refine_ls_wR_factor_gt 0.0912
_refine_ls_wR_factor_ref 0.0917
_reflns_Friedel_coverage 0.000
_reflns_number_gt 7902
_reflns_number_total 8089
_reflns_threshold_expression 'I > 2\s(I)'
_cod_data_source_file d1cc04740j2.cif
_cod_data_source_block 082316a_keung
_cod_depositor_comments 'Adding full bibliography for 7129087.cif.'
_cod_original_cell_volume 2223.96(16)
_cod_database_code 7129087
_shelx_shelxl_version_number 2016/6
_shelx_space_group_comment
;
The symmetry employed for this shelxl refinement is uniquely defined
by the following loop, which should always be used as a source of
symmetry information in preference to the above space-group names.
They are only intended as comments.
;

loop_
_space_group_symop_operation_xyz
'x, y, z'
'-x, -y, -z'

loop_
_atom_site_label
_atom_site_type_symbol
_atom_site_fract_x
_atom_site_fract_y
_atom_site_fract_z
_atom_site_U_iso_or_equiv
_atom_site_adp_type
_atom_site_occupancy
_atom_site_site_symmetry_order
_atom_site_calc_flag
_atom_site_refinement_flags_posn
_atom_site_refinement_flags_adp
_atom_site_refinement_flags_occupancy
_atom_site_disorder_assembly
_atom_site_disorder_group
Re1 Re 0.00455(2) 0.33462(2) 0.27179(2) 0.01418(7) Uani 1 1 d . . . . .
S1 S -0.12302(11) -0.36087(9) 0.10572(12) 0.0438(3) Uani 1 1 d . . . . .
S2 S 0.74215(9) -0.05641(7) 0.66230(7) 0.0228(2) Uani 1 1 d . . . . .
F1 F 0.0914(3) -0.4012(2) 0.0229(2) 0.0365(6) Uani 1 1 d . . . . .
F2 F 0.3309(3) -0.3987(2) 0.1178(2) 0.0351(6) Uani 1 1 d . . . . .
F3 F 0.5089(3) -0.2351(3) 0.2773(3) 0.0513(8) Uani 1 1 d . . . . .
F4 F 0.7510(4) -0.2497(4) 0.3566(3) 0.0780(13) Uani 1 1 d . . . . .
F5 F 0.8046(4) -0.3649(4) 0.4486(3) 0.0925(17) Uani 1 1 d . . . . .
F6 F 0.6142(5) -0.4666(3) 0.4624(3) 0.0853(15) Uani 1 1 d . . . . .
F7 F 0.3711(4) -0.4578(3) 0.3796(3) 0.0588(9) Uani 1 1 d . . . . .
F8 F 0.2469(4) -0.2976(3) 0.4208(2) 0.0533(8) Uani 1 1 d . . . . .
F9 F 0.0049(4) -0.3043(3) 0.3252(3) 0.0588(9) Uani 1 1 d . . . . .
F10 F 0.7501(3) 0.1392(2) 0.7410(2) 0.0458(7) Uani 1 1 d . . . . .
F11 F 0.6248(3) 0.0531(3) 0.5856(3) 0.0549(9) Uani 1 1 d . . . . .
F12 F 0.8277(4) 0.0794(3) 0.6223(3) 0.0574(9) Uani 1 1 d . . . . .
O1 O 0.2635(3) 0.2711(3) 0.3223(3) 0.0355(7) Uani 1 1 d . . . . .
O2 O 0.1132(3) 0.4323(2) 0.1696(2) 0.0292(7) Uani 1 1 d . . . . .
O3 O 0.1154(3) 0.5340(3) 0.4723(3) 0.0401(8) Uani 1 1 d . . . . .
O4 O -0.2259(4) -0.1640(2) -0.0592(3) 0.0409(9) Uani 1 1 d . . . . .
O5 O 0.7195(4) -0.1340(3) 0.5612(3) 0.0483(9) Uani 1 1 d . . . . .
O6 O 0.8712(3) -0.0362(2) 0.7306(3) 0.0335(7) Uani 1 1 d . . . . .
O7 O 0.6465(3) -0.0567(3) 0.7055(3) 0.0368(8) Uani 1 1 d . . . . .
N1 N -0.1863(3) 0.3670(2) 0.2399(2) 0.0162(6) Uani 1 1 d . . . . .
N2 N -0.0922(3) 0.2581(2) 0.3283(2) 0.0159(6) Uani 1 1 d . . . . .
N3 N -0.0886(3) 0.1928(2) 0.1254(2) 0.0157(6) Uani 1 1 d . . . . .
N4 N -0.0611(3) -0.1036(3) 0.0873(3) 0.0260(8) Uani 1 1 d . . . . .
H4 H -0.009888 -0.049564 0.141492 0.031 Uiso 1 1 calc R U . . .
C1 C 0.1668(4) 0.2934(3) 0.3024(3) 0.0196(8) Uani 1 1 d . . . . .
C2 C 0.0718(4) 0.3963(3) 0.2077(3) 0.0190(8) Uani 1 1 d . . . . .
C3 C 0.0745(4) 0.4592(3) 0.3981(3) 0.0245(9) Uani 1 1 d . . . . .
C4 C -0.2327(4) 0.4220(3) 0.1945(3) 0.0204(8) Uani 1 1 d . . . . .
H4A H -0.175093 0.457785 0.181806 0.024 Uiso 1 1 calc R U . . .
C5 C -0.3614(4) 0.4294(3) 0.1648(3) 0.0231(8) Uani 1 1 d . . . . .
C6 C -0.4472(4) 0.3801(3) 0.1848(3) 0.0212(8) Uani 1 1 d . . . . .
C7 C -0.3999(4) 0.3239(3) 0.2358(3) 0.0194(8) Uani 1 1 d . . . . .
C8 C -0.4783(4) 0.2696(3) 0.2608(3) 0.0230(8) Uani 1 1 d . . . . .
H8 H -0.566232 0.272960 0.245738 0.028 Uiso 1 1 calc R U . . .
C9 C -0.4304(4) 0.2140(3) 0.3051(3) 0.0243(8) Uani 1 1 d . . . . .
H9 H -0.485546 0.179304 0.320640 0.029 Uiso 1 1 calc R U . . .
C10 C -0.2986(4) 0.2053(3) 0.3297(3) 0.0203(8) Uani 1 1 d . . . . .
C11 C -0.2451(4) 0.1441(3) 0.3721(3) 0.0238(8) Uani 1 1 d . . . . .
C12 C -0.1153(4) 0.1444(3) 0.3941(3) 0.0245(8) Uani 1 1 d . . . . .
C13 C -0.0437(4) 0.2024(3) 0.3716(3) 0.0205(8) Uani 1 1 d . . . . .
H13 H 0.045079 0.202377 0.388094 0.025 Uiso 1 1 calc R U . . .
C14 C -0.2188(4) 0.2597(3) 0.3078(3) 0.0174(7) Uani 1 1 d . . . . .
C15 C -0.2698(4) 0.3188(3) 0.2605(3) 0.0166(7) Uani 1 1 d . . . . .
C16 C -0.4014(4) 0.4879(4) 0.1083(4) 0.0328(10) Uani 1 1 d . . . . .
H16A H -0.325522 0.522544 0.108916 0.049 Uiso 1 1 calc R U . . .
H16B H -0.449068 0.537903 0.141235 0.049 Uiso 1 1 calc R U . . .
H16C H -0.455520 0.441219 0.037994 0.049 Uiso 1 1 calc R U . . .
C17 C -0.5872(4) 0.3834(3) 0.1526(4) 0.0301(9) Uani 1 1 d . . . . .
H17A H -0.602534 0.428397 0.122581 0.045 Uiso 1 1 calc R U . . .
H17B H -0.613924 0.408922 0.211955 0.045 Uiso 1 1 calc R U . . .
H17C H -0.636179 0.315170 0.102399 0.045 Uiso 1 1 calc R U . . .
C18 C -0.3280(5) 0.0787(4) 0.3895(4) 0.0349(10) Uani 1 1 d . . . . .
H18A H -0.378003 0.119950 0.428628 0.052 Uiso 1 1 calc R U . . .
H18B H -0.274423 0.048925 0.427332 0.052 Uiso 1 1 calc R U . . .
H18C H -0.385776 0.024627 0.323985 0.052 Uiso 1 1 calc R U . . .
C19 C -0.0472(5) 0.0839(4) 0.4410(4) 0.0353(11) Uani 1 1 d . . . . .
H19A H -0.066000 0.098478 0.502371 0.053 Uiso 1 1 calc R U . . .
H19B H 0.044901 0.102272 0.458702 0.053 Uiso 1 1 calc R U . . .
H19C H -0.076216 0.011517 0.392295 0.053 Uiso 1 1 calc R U . . .
C20 C -0.1589(4) 0.1982(3) 0.0420(3) 0.0199(8) Uani 1 1 d . . . . .
H20 H -0.162286 0.262996 0.046574 0.024 Uiso 1 1 calc R U . . .
C21 C -0.2254(4) 0.1141(3) -0.0490(3) 0.0235(8) Uani 1 1 d . . . . .
H21 H -0.274469 0.121086 -0.105558 0.028 Uiso 1 1 calc R U . . .
C22 C -0.2204(4) 0.0189(3) -0.0574(3) 0.0231(8) Uani 1 1 d . . . . .
H22 H -0.265692 -0.040308 -0.119573 0.028 Uiso 1 1 calc R U . . .
C23 C -0.1478(4) 0.0119(3) 0.0268(3) 0.0182(7) Uani 1 1 d . . . . .
C24 C -0.0825(4) 0.1002(3) 0.1160(3) 0.0175(7) Uani 1 1 d . . . . .
H24 H -0.031145 0.094883 0.173074 0.021 Uiso 1 1 calc R U . . .
C25 C -0.1473(4) -0.0933(3) 0.0149(3) 0.0224(8) Uani 1 1 d . . . . .
C26 C -0.0506(4) -0.2038(3) 0.0776(4) 0.0273(9) Uani 1 1 d . . . . .
H26A H 0.040483 -0.205934 0.105311 0.033 Uiso 1 1 calc R U . . .
H26B H -0.084011 -0.255043 0.004829 0.033 Uiso 1 1 calc R U . . .
C27 C -0.1225(5) -0.2302(4) 0.1326(4) 0.0331(10) Uani 1 1 d . . . . .
H27A H -0.211300 -0.220262 0.111053 0.040 Uiso 1 1 calc R U . . .
H27B H -0.082216 -0.184505 0.206601 0.040 Uiso 1 1 calc R U . . .
C28 C 0.0393(4) -0.3530(3) 0.1705(4) 0.0309(10) Uani 1 1 d . . . . .
C29 C 0.0837(5) -0.3280(4) 0.2721(4) 0.0370(11) Uani 1 1 d . . . . .
C30 C 0.2100(5) -0.3244(3) 0.3219(4) 0.0342(10) Uani 1 1 d . . . . .
C31 C 0.2974(5) -0.3472(3) 0.2732(3) 0.0298(9) Uani 1 1 d . . . . .
C32 C 0.2524(4) -0.3737(3) 0.1709(3) 0.0263(9) Uani 1 1 d . . . . .
C33 C 0.1277(4) -0.3763(3) 0.1216(3) 0.0273(9) Uani 1 1 d . . . . .
C34 C 0.4317(5) -0.3458(4) 0.3255(3) 0.0358(11) Uani 1 1 d . . . . .
C35 C 0.4623(6) -0.4045(4) 0.3756(4) 0.0465(14) Uani 1 1 d . . . . .
C36 C 0.5867(7) -0.4098(5) 0.4180(4) 0.0595(19) Uani 1 1 d . . . . .
C37 C 0.6827(7) -0.3598(5) 0.4102(4) 0.061(2) Uani 1 1 d . . . . .
C38 C 0.6574(6) -0.3002(5) 0.3630(4) 0.0552(17) Uani 1 1 d . . . . .
C39 C 0.5322(5) -0.2940(4) 0.3218(4) 0.0419(12) Uani 1 1 d . . . . .
C40 C 0.7352(5) 0.0592(4) 0.6513(4) 0.0323(10) Uani 1 1 d . . . . .
C41 C 0.5266(7) 0.8671(5) 0.0223(5) 0.0651(19) Uani 1 1 d . . . . .
H41A H 0.579368 0.841045 -0.020899 0.078 Uiso 1 1 calc R U . . .
H41B H 0.440339 0.863817 -0.021504 0.078 Uiso 1 1 calc R U . . .
Cl1 Cl 0.51601(19) 0.79018(15) 0.07945(16) 0.0732(5) Uani 1 1 d . . . . .
Cl2 Cl 0.5936(3) 0.99168(16) 0.11432(15) 0.0888(7) Uani 1 1 d . . . . .

loop_
_atom_site_aniso_label
_atom_site_aniso_U_11
_atom_site_aniso_U_22
_atom_site_aniso_U_33
_atom_site_aniso_U_23
_atom_site_aniso_U_13
_atom_site_aniso_U_12
Re1 0.01338(10) 0.01169(10) 0.01635(10) 0.00591(7) 0.00522(7) 0.00100(6)
S1 0.0269(6) 0.0302(6) 0.0824(10) 0.0368(7) 0.0143(6) 0.0029(5)
S2 0.0240(5) 0.0197(5) 0.0184(4) 0.0077(4) 0.0021(4) -0.0006(4)
F1 0.0397(15) 0.0352(15) 0.0313(14) 0.0194(12) 0.0027(11) 0.0089(12)
F2 0.0367(15) 0.0386(15) 0.0284(13) 0.0134(12) 0.0128(11) 0.0154(12)
F3 0.0444(18) 0.0510(19) 0.0505(19) 0.0195(16) 0.0150(15) -0.0016(14)
F4 0.041(2) 0.094(3) 0.056(2) 0.005(2) 0.0116(17) -0.002(2)
F5 0.054(2) 0.102(4) 0.056(2) 0.008(2) -0.0187(19) 0.030(2)
F6 0.099(3) 0.070(3) 0.053(2) 0.030(2) -0.017(2) 0.028(2)
F7 0.078(3) 0.0450(19) 0.0446(18) 0.0274(16) 0.0010(17) 0.0045(17)
F8 0.079(2) 0.0488(19) 0.0282(15) 0.0136(14) 0.0220(15) 0.0115(17)
F9 0.065(2) 0.059(2) 0.073(2) 0.0330(19) 0.049(2) 0.0231(18)
F10 0.069(2) 0.0232(14) 0.0424(16) 0.0162(13) 0.0158(15) 0.0089(13)
F11 0.056(2) 0.064(2) 0.0493(19) 0.0416(18) 0.0019(15) 0.0166(17)
F12 0.069(2) 0.060(2) 0.073(2) 0.047(2) 0.0390(19) 0.0102(18)
O1 0.0233(16) 0.044(2) 0.051(2) 0.0299(17) 0.0149(14) 0.0119(14)
O2 0.0352(17) 0.0246(15) 0.0351(16) 0.0193(14) 0.0145(14) 0.0001(13)
O3 0.043(2) 0.0248(17) 0.0275(17) -0.0057(14) 0.0094(15) -0.0067(14)
O4 0.047(2) 0.0157(15) 0.0349(18) 0.0069(14) -0.0082(15) -0.0065(14)
O5 0.065(3) 0.0341(19) 0.0233(17) 0.0018(15) 0.0062(16) 0.0048(18)
O6 0.0258(16) 0.0296(17) 0.0356(17) 0.0142(14) 0.0009(13) 0.0035(13)
O7 0.0333(18) 0.0400(19) 0.047(2) 0.0287(17) 0.0140(15) 0.0030(14)
N1 0.0167(15) 0.0115(14) 0.0194(15) 0.0062(12) 0.0069(12) 0.0023(12)
N2 0.0166(15) 0.0170(15) 0.0143(14) 0.0072(12) 0.0064(12) 0.0010(12)
N3 0.0149(15) 0.0142(15) 0.0190(15) 0.0084(13) 0.0066(12) 0.0028(12)
N4 0.0262(18) 0.0128(16) 0.0328(19) 0.0108(14) 0.0027(15) 0.0016(13)
C1 0.0121(18) 0.0204(19) 0.028(2) 0.0128(17) 0.0069(15) 0.0044(14)
C2 0.0164(18) 0.0135(17) 0.0208(18) 0.0053(15) 0.0029(15) 0.0015(14)
C3 0.020(2) 0.026(2) 0.027(2) 0.0126(19) 0.0098(17) 0.0029(16)
C4 0.0213(19) 0.0165(18) 0.027(2) 0.0119(16) 0.0106(16) 0.0039(15)
C5 0.023(2) 0.0192(19) 0.028(2) 0.0119(17) 0.0091(16) 0.0070(16)
C6 0.0182(19) 0.0147(18) 0.0250(19) 0.0058(16) 0.0061(15) 0.0034(14)
C7 0.0186(19) 0.0140(17) 0.0204(18) 0.0036(15) 0.0080(15) 0.0015(14)
C8 0.0153(18) 0.023(2) 0.030(2) 0.0097(17) 0.0106(16) 0.0011(15)
C9 0.022(2) 0.026(2) 0.026(2) 0.0125(17) 0.0116(16) -0.0023(16)
C10 0.0228(19) 0.0191(19) 0.0170(18) 0.0070(15) 0.0076(15) -0.0019(15)
C11 0.028(2) 0.026(2) 0.0165(18) 0.0100(16) 0.0075(16) -0.0014(17)
C12 0.031(2) 0.026(2) 0.0184(19) 0.0123(17) 0.0086(16) 0.0053(17)
C13 0.0210(19) 0.0232(19) 0.0181(18) 0.0109(16) 0.0061(15) 0.0050(15)
C14 0.0190(18) 0.0145(17) 0.0123(16) 0.0022(14) 0.0046(14) -0.0012(14)
C15 0.0185(18) 0.0121(17) 0.0158(17) 0.0035(14) 0.0069(14) 0.0008(14)
C16 0.028(2) 0.035(2) 0.048(3) 0.030(2) 0.014(2) 0.0123(19)
C17 0.020(2) 0.022(2) 0.046(3) 0.016(2) 0.0090(18) 0.0061(16)
C18 0.035(2) 0.042(3) 0.037(3) 0.028(2) 0.010(2) -0.001(2)
C19 0.035(2) 0.046(3) 0.042(3) 0.036(2) 0.013(2) 0.009(2)
C20 0.026(2) 0.0183(18) 0.0181(18) 0.0107(15) 0.0084(15) 0.0068(15)
C21 0.027(2) 0.026(2) 0.0208(19) 0.0150(17) 0.0068(16) 0.0062(16)
C22 0.025(2) 0.0182(19) 0.0180(18) 0.0046(15) 0.0043(15) 0.0006(15)
C23 0.0177(18) 0.0158(18) 0.0218(18) 0.0089(15) 0.0079(15) 0.0016(14)
C24 0.0193(18) 0.0150(17) 0.0181(18) 0.0082(15) 0.0061(14) 0.0018(14)
C25 0.023(2) 0.0164(19) 0.024(2) 0.0076(16) 0.0066(16) 0.0012(15)
C26 0.028(2) 0.0152(19) 0.037(2) 0.0122(18) 0.0099(18) 0.0066(16)
C27 0.030(2) 0.027(2) 0.050(3) 0.022(2) 0.018(2) 0.0118(18)
C28 0.031(2) 0.017(2) 0.048(3) 0.019(2) 0.013(2) 0.0047(17)
C29 0.047(3) 0.024(2) 0.051(3) 0.019(2) 0.029(2) 0.011(2)
C30 0.052(3) 0.021(2) 0.026(2) 0.0082(18) 0.015(2) 0.006(2)
C31 0.038(2) 0.0158(19) 0.028(2) 0.0080(17) 0.0063(19) 0.0043(17)
C32 0.033(2) 0.0162(19) 0.029(2) 0.0101(17) 0.0112(18) 0.0079(16)
C33 0.035(2) 0.0143(19) 0.031(2) 0.0123(17) 0.0077(18) 0.0044(17)
C34 0.041(3) 0.026(2) 0.022(2) 0.0034(18) 0.0014(19) 0.005(2)
C35 0.053(3) 0.039(3) 0.024(2) 0.008(2) -0.006(2) 0.012(3)
C36 0.073(4) 0.042(3) 0.029(3) 0.007(2) -0.010(3) 0.018(3)
C37 0.054(4) 0.059(4) 0.028(3) -0.001(3) -0.009(3) 0.024(3)
C38 0.038(3) 0.052(4) 0.033(3) -0.008(3) 0.004(2) -0.002(3)
C39 0.045(3) 0.035(3) 0.028(2) 0.004(2) 0.006(2) 0.009(2)
C40 0.037(2) 0.034(2) 0.032(2) 0.022(2) 0.0098(19) 0.006(2)
C41 0.056(4) 0.055(4) 0.056(4) -0.001(3) 0.027(3) -0.002(3)
Cl1 0.0677(11) 0.0681(11) 0.0818(12) 0.0327(10) 0.0284(9) 0.0218(9)
Cl2 0.1219(18) 0.0581(11) 0.0606(11) 0.0030(9) 0.0417(11) -0.0092(11)

loop_
_atom_type_symbol
_atom_type_description
_atom_type_scat_dispersion_real
_atom_type_scat_dispersion_imag
_atom_type_scat_source
C C 0.0181 0.0091 'International Tables Vol C Tables 4.2.6.8 and 6.1.1.4'
H H 0.0000 0.0000 'International Tables Vol C Tables 4.2.6.8 and 6.1.1.4'
N N 0.0311 0.0180 'International Tables Vol C Tables 4.2.6.8 and 6.1.1.4'
O O 0.0492 0.0322 'International Tables Vol C Tables 4.2.6.8 and 6.1.1.4'
F F 0.0727 0.0534 'International Tables Vol C Tables 4.2.6.8 and 6.1.1.4'
S S 0.3331 0.5567 'International Tables Vol C Tables 4.2.6.8 and 6.1.1.4'
Re Re -5.2083 5.8923 'International Tables Vol C Tables 4.2.6.8 and 6.1.1.4'
Cl Cl 0.3639 0.7018 'International Tables Vol C Tables 4.2.6.8 and 6.1.1.4'

loop_
_geom_angle_atom_site_label_1
_geom_angle_atom_site_label_2
_geom_angle_atom_site_label_3
_geom_angle
_geom_angle_site_symmetry_1
_geom_angle_site_symmetry_3
_geom_angle_publ_flag
C2 Re1 C3 88.83(17) . . ?
C2 Re1 C1 86.52(16) . . ?
C3 Re1 C1 88.68(17) . . ?
C2 Re1 N1 99.66(14) . . ?
C3 Re1 N1 93.76(15) . . ?
C1 Re1 N1 173.39(14) . . ?
C2 Re1 N2 173.12(13) . . ?
C3 Re1 N2 96.09(15) . . ?
C1 Re1 N2 98.38(14) . . ?
N1 Re1 N2 75.26(12) . . ?
C2 Re1 N3 92.36(14) . . ?
C3 Re1 N3 176.36(14) . . ?
C1 Re1 N3 94.83(14) . . ?
N1 Re1 N3 82.65(11) . . ?
N2 Re1 N3 82.45(11) . . ?
C28 S1 C27 100.5(2) . . ?
O5 S2 O7 117.6(2) . . ?
O5 S2 O6 113.7(2) . . ?
O7 S2 O6 114.2(2) . . ?
O5 S2 C40 103.9(2) . . ?
O7 S2 C40 102.4(2) . . ?
O6 S2 C40 102.3(2) . . ?
C4 N1 C15 117.4(3) . . ?
C4 N1 Re1 126.8(3) . . ?
C15 N1 Re1 115.6(2) . . ?
C13 N2 C14 117.2(3) . . ?
C13 N2 Re1 126.9(3) . . ?
C14 N2 Re1 115.5(2) . . ?
C24 N3 C20 117.3(3) . . ?
C24 N3 Re1 122.9(3) . . ?
C20 N3 Re1 119.7(3) . . ?
C25 N4 C26 120.6(4) . . ?
C25 N4 H4 119.7 . . ?
C26 N4 H4 119.7 . . ?
O1 C1 Re1 178.5(4) . . ?
O2 C2 Re1 179.1(3) . . ?
O3 C3 Re1 178.9(4) . . ?
N1 C4 C5 123.6(4) . . ?
N1 C4 H4A 118.2 . . ?
C5 C4 H4A 118.2 . . ?
C6 C5 C4 119.5(4) . . ?
C6 C5 C16 122.7(4) . . ?
C4 C5 C16 117.8(4) . . ?
C5 C6 C7 118.1(4) . . ?
C5 C6 C17 121.8(4) . . ?
C7 C6 C17 120.1(4) . . ?
C15 C7 C6 118.4(4) . . ?
C15 C7 C8 117.9(4) . . ?
C6 C7 C8 123.6(4) . . ?
C9 C8 C7 121.5(4) . . ?
C9 C8 H8 119.2 . . ?
C7 C8 H8 119.2 . . ?
C8 C9 C10 122.2(4) . . ?
C8 C9 H9 118.9 . . ?
C10 C9 H9 118.9 . . ?
C14 C10 C11 118.4(4) . . ?
C14 C10 C9 117.4(4) . . ?
C11 C10 C9 124.2(4) . . ?
C12 C11 C10 118.1(4) . . ?
C12 C11 C18 121.4(4) . . ?
C10 C11 C18 120.4(4) . . ?
C11 C12 C13 119.2(4) . . ?
C11 C12 C19 123.0(4) . . ?
C13 C12 C19 117.8(4) . . ?
N2 C13 C12 124.1(4) . . ?
N2 C13 H13 118.0 . . ?
C12 C13 H13 118.0 . . ?
N2 C14 C10 122.9(4) . . ?
N2 C14 C15 116.7(3) . . ?
C10 C14 C15 120.4(4) . . ?
N1 C15 C7 123.0(3) . . ?
N1 C15 C14 116.5(3) . . ?
C7 C15 C14 120.5(3) . . ?
C5 C16 H16A 109.5 . . ?
C5 C16 H16B 109.5 . . ?
H16A C16 H16B 109.5 . . ?
C5 C16 H16C 109.5 . . ?
H16A C16 H16C 109.5 . . ?
H16B C16 H16C 109.5 . . ?
C6 C17 H17A 109.5 . . ?
C6 C17 H17B 109.5 . . ?
H17A C17 H17B 109.5 . . ?
C6 C17 H17C 109.5 . . ?
H17A C17 H17C 109.5 . . ?
H17B C17 H17C 109.5 . . ?
C11 C18 H18A 109.5 . . ?
C11 C18 H18B 109.5 . . ?
H18A C18 H18B 109.5 . . ?
C11 C18 H18C 109.5 . . ?
H18A C18 H18C 109.5 . . ?
H18B C18 H18C 109.5 . . ?
C12 C19 H19A 109.5 . . ?
C12 C19 H19B 109.5 . . ?
H19A C19 H19B 109.5 . . ?
C12 C19 H19C 109.5 . . ?
H19A C19 H19C 109.5 . . ?
H19B C19 H19C 109.5 . . ?
N3 C20 C21 122.9(4) . . ?
N3 C20 H20 118.5 . . ?
C21 C20 H20 118.5 . . ?
C20 C21 C22 119.3(4) . . ?
C20 C21 H21 120.3 . . ?
C22 C21 H21 120.3 . . ?
C23 C22 C21 118.6(4) . . ?
C23 C22 H22 120.7 . . ?
C21 C22 H22 120.7 . . ?
C22 C23 C24 118.9(4) . . ?
C22 C23 C25 116.8(3) . . ?
C24 C23 C25 124.3(4) . . ?
N3 C24 C23 123.0(3) . . ?
N3 C24 H24 118.5 . . ?
C23 C24 H24 118.5 . . ?
O4 C25 N4 123.1(4) . . ?
O4 C25 C23 119.1(4) . . ?
N4 C25 C23 117.8(3) . . ?
N4 C26 C27 112.4(4) . . ?
N4 C26 H26A 109.1 . . ?
C27 C26 H26A 109.1 . . ?
N4 C26 H26B 109.1 . . ?
C27 C26 H26B 109.1 . . ?
H26A C26 H26B 107.9 . . ?
C26 C27 S1 110.7(3) . . ?
C26 C27 H27A 109.5 . . ?
S1 C27 H27A 109.5 . . ?
C26 C27 H27B 109.5 . . ?
S1 C27 H27B 109.5 . . ?
H27A C27 H27B 108.1 . . ?
C29 C28 C33 116.3(4) . . ?
C29 C28 S1 121.5(4) . . ?
C33 C28 S1 122.2(4) . . ?
F9 C29 C30 118.4(5) . . ?
F9 C29 C28 120.2(5) . . ?
C30 C29 C28 121.3(4) . . ?
F8 C30 C31 119.7(5) . . ?
F8 C30 C29 118.1(5) . . ?
C31 C30 C29 122.1(4) . . ?
C30 C31 C32 116.5(4) . . ?
C30 C31 C34 122.3(4) . . ?
C32 C31 C34 121.2(4) . . ?
F2 C32 C33 118.4(4) . . ?
F2 C32 C31 120.1(4) . . ?
C33 C32 C31 121.5(4) . . ?
F1 C33 C32 118.3(4) . . ?
F1 C33 C28 119.6(4) . . ?
C32 C33 C28 122.2(4) . . ?
C39 C34 C35 117.1(5) . . ?
C39 C34 C31 122.2(5) . . ?
C35 C34 C31 120.6(5) . . ?
F7 C35 C36 118.5(6) . . ?
F7 C35 C34 120.2(5) . . ?
C36 C35 C34 121.2(6) . . ?
F6 C36 C37 119.2(6) . . ?
F6 C36 C35 120.9(8) . . ?
C37 C36 C35 119.8(6) . . ?
F5 C37 C36 121.7(7) . . ?
F5 C37 C38 117.4(8) . . ?
C36 C37 C38 120.9(6) . . ?
F4 C38 C39 119.8(7) . . ?
F4 C38 C37 121.3(6) . . ?
C39 C38 C37 118.9(6) . . ?
F3 C39 C34 119.6(5) . . ?
F3 C39 C38 118.4(6) . . ?
C34 C39 C38 122.0(6) . . ?
F11 C40 F12 108.1(4) . . ?
F11 C40 F10 107.7(4) . . ?
F12 C40 F10 106.4(4) . . ?
F11 C40 S2 111.7(3) . . ?
F12 C40 S2 111.9(3) . . ?
F10 C40 S2 110.7(3) . . ?
Cl2 C41 Cl1 110.7(4) . . ?
Cl2 C41 H41A 109.5 . . ?
Cl1 C41 H41A 109.5 . . ?
Cl2 C41 H41B 109.5 . . ?
Cl1 C41 H41B 109.5 . . ?
H41A C41 H41B 108.1 . . ?

loop_
_geom_bond_atom_site_label_1
_geom_bond_atom_site_label_2
_geom_bond_distance
_geom_bond_site_symmetry_2
_geom_bond_publ_flag
Re1 C2 1.927(4) . ?
Re1 C3 1.927(4) . ?
Re1 C1 1.932(4) . ?
Re1 N1 2.169(3) . ?
Re1 N2 2.174(3) . ?
Re1 N3 2.228(3) . ?
S1 C28 1.769(5) . ?
S1 C27 1.820(5) . ?
S2 O5 1.425(4) . ?
S2 O7 1.431(4) . ?
S2 O6 1.445(3) . ?
S2 C40 1.829(5) . ?
F1 C33 1.344(5) . ?
F2 C32 1.337(5) . ?
F3 C39 1.347(7) . ?
F4 C38 1.333(8) . ?
F5 C37 1.338(7) . ?
F6 C36 1.320(8) . ?
F7 C35 1.315(8) . ?
F8 C30 1.342(6) . ?
F9 C29 1.340(6) . ?
F10 C40 1.338(6) . ?
F11 C40 1.324(6) . ?
F12 C40 1.329(6) . ?
O1 C1 1.139(5) . ?
O2 C2 1.146(5) . ?
O3 C3 1.145(6) . ?
O4 C25 1.218(5) . ?
N1 C4 1.344(5) . ?
N1 C15 1.365(5) . ?
N2 C13 1.338(5) . ?
N2 C14 1.360(5) . ?
N3 C24 1.343(5) . ?
N3 C20 1.355(5) . ?
N4 C25 1.329(6) . ?
N4 C26 1.461(5) . ?
N4 H4 0.8800 . ?
C4 C5 1.401(6) . ?
C4 H4A 0.9500 . ?
C5 C6 1.387(6) . ?
C5 C16 1.504(6) . ?
C6 C7 1.425(6) . ?
C6 C17 1.507(6) . ?
C7 C15 1.406(5) . ?
C7 C8 1.433(5) . ?
C8 C9 1.345(6) . ?
C8 H8 0.9500 . ?
C9 C10 1.435(6) . ?
C9 H9 0.9500 . ?
C10 C14 1.409(5) . ?
C10 C11 1.417(6) . ?
C11 C12 1.390(6) . ?
C11 C18 1.501(6) . ?
C12 C13 1.393(6) . ?
C12 C19 1.507(6) . ?
C13 H13 0.9500 . ?
C14 C15 1.432(5) . ?
C16 H16A 0.9800 . ?
C16 H16B 0.9800 . ?
C16 H16C 0.9800 . ?
C17 H17A 0.9800 . ?
C17 H17B 0.9800 . ?
C17 H17C 0.9800 . ?
C18 H18A 0.9800 . ?
C18 H18B 0.9800 . ?
C18 H18C 0.9800 . ?
C19 H19A 0.9800 . ?
C19 H19B 0.9800 . ?
C19 H19C 0.9800 . ?
C20 C21 1.373(6) . ?
C20 H20 0.9500 . ?
C21 C22 1.386(6) . ?
C21 H21 0.9500 . ?
C22 C23 1.384(6) . ?
C22 H22 0.9500 . ?
C23 C24 1.387(5) . ?
C23 C25 1.511(5) . ?
C24 H24 0.9500 . ?
C26 C27 1.505(6) . ?
C26 H26A 0.9900 . ?
C26 H26B 0.9900 . ?
C27 H27A 0.9900 . ?
C27 H27B 0.9900 . ?
C28 C29 1.386(7) . ?
C28 C33 1.389(7) . ?
C29 C30 1.383(8) . ?
C30 C31 1.377(7) . ?
C31 C32 1.390(6) . ?
C31 C34 1.478(7) . ?
C32 C33 1.370(6) . ?
C34 C39 1.381(8) . ?
C34 C35 1.418(8) . ?
C35 C36 1.376(9) . ?
C36 C37 1.362(11) . ?
C37 C38 1.391(11) . ?
C38 C39 1.384(8) . ?
C41 Cl2 1.734(7) . ?
C41 Cl1 1.779(9) . ?
C41 H41A 0.9900 . ?
C41 H41B 0.9900 . ?
